data_2012225
loop_
_publ_author_name
'Fl\"orke, Ulrich'
'Petters, Dina'

_publ_section_title
;The first example of a silver--manganese--rhenium cluster complex:
 heptacarbonyl-1\k^3^<i>C</i>,2\k^4^<i>C</i>-\m-dicyclohexylphosphido-1:2\k^2^<i>P</i>-bis(triphenylphosphine)-1\k<i>P</i>,3\k<i>P</i>-<i>triangulo</i>-manganeserheniumsilver
 with disordered solvent
;
_journal_issue 9
_journal_name_full 'Acta Crystallographica Section C'
_journal_page_first 1044
_journal_page_last 1045
_journal_paper_doi 10.1107/S0108270101009696
_journal_volume 57
_journal_year 2001
_chemical_formula_iupac '[ReMnAg(C12 H22 P)(C18 H15 P)2 (CO)7 ]'
_chemical_formula_moiety 'C55 H52 Ag Mn O7 P3 Re'
_chemical_formula_sum 'C55 H52 Ag Mn O7 P3 Re'
_chemical_formula_weight 1266.89
_chemical_name_systematic
;
 (\m-dicyclohexylphosphine)-heptacarbonyl-eq-triphenylphosphine-
 triphenylphosphine-silver-manganese-rhenium
;
_space_group_IT_number 2
_symmetry_cell_setting triclinic
_symmetry_space_group_name_Hall '-P 1'
_symmetry_space_group_name_H-M 'P -1'
_audit_creation_method SHELXL-97
_cell_angle_alpha 96.700(10)
_cell_angle_beta 98.760(10)
_cell_angle_gamma 113.200(10)
_cell_formula_units_Z 2
_cell_length_a 11.5830(10)
_cell_length_b 12.842(2)
_cell_length_c 20.728(3)
_cell_measurement_reflns_used 31
_cell_measurement_temperature 293(2)
_cell_measurement_theta_max 17.505
_cell_measurement_theta_min 7.401
_cell_volume 2747.4(7)
_computing_cell_refinement 'XSCANS (Bruker, 1996)'
_computing_data_collection 'XSCANS (Bruker, 1996)'
_computing_data_reduction 'SHELXTL (Bruker, 1998)'
_computing_molecular_graphics SHELXTL
_computing_publication_material SHELXTL
_computing_structure_refinement SHELXTL
_computing_structure_solution SHELXTL
_diffrn_ambient_temperature 293(2)
_diffrn_measured_fraction_theta_full .995
_diffrn_measured_fraction_theta_max .995
_diffrn_measurement_device 'Bruker P4'
_diffrn_measurement_method omega
_diffrn_radiation_monochromator graphite
_diffrn_radiation_source 'fine-focus sealed tube'
_diffrn_radiation_type MoK\a
_diffrn_radiation_wavelength .71073
_diffrn_reflns_av_R_equivalents .0219
_diffrn_reflns_av_sigmaI/netI .0597
_diffrn_reflns_limit_h_max 15
_diffrn_reflns_limit_h_min -1
_diffrn_reflns_limit_k_max 15
_diffrn_reflns_limit_k_min -16
_diffrn_reflns_limit_l_max 26
_diffrn_reflns_limit_l_min -26
_diffrn_reflns_number 14452
_diffrn_reflns_theta_full 27.51
_diffrn_reflns_theta_max 27.51
_diffrn_reflns_theta_min 2.00
_diffrn_standards_decay_% <1
_diffrn_standards_interval_count 397
_diffrn_standards_number 3
_exptl_absorpt_coefficient_mu 2.912
_exptl_absorpt_correction_T_max .844
_exptl_absorpt_correction_T_min .508
_exptl_absorpt_correction_type psi-scan
_exptl_absorpt_process_details '(North et al., 1968)'
_exptl_crystal_colour orange
_exptl_crystal_density_diffrn 1.531
_exptl_crystal_density_method 'not measured'
_exptl_crystal_description prism
_exptl_crystal_F_000 1260
_exptl_crystal_size_max .42
_exptl_crystal_size_mid .22
_exptl_crystal_size_min .08
_refine_diff_density_max .740
_refine_diff_density_min -.924
_refine_ls_extinction_coef .00034(7)
_refine_ls_extinction_method SHELXL
_refine_ls_goodness_of_fit_ref .893
_refine_ls_hydrogen_treatment constr
_refine_ls_matrix_type full
_refine_ls_number_parameters 614
_refine_ls_number_reflns 12576
_refine_ls_number_restraints 949
_refine_ls_restrained_S_all .866
_refine_ls_R_factor_all .0671
_refine_ls_R_factor_gt .0383
_refine_ls_shift/su_max .001
_refine_ls_shift/su_mean .000
_refine_ls_structure_factor_coef Fsqd
_refine_ls_weighting_details 'calc w=1/[\s^2^(Fo^2^)+(0.0436P)^2^] where P=(Fo^2^+2Fc^2^)/3'
_refine_ls_weighting_scheme calc
_refine_ls_wR_factor_ref .0866
_reflns_number_gt 8862
_reflns_number_total 12576
_reflns_threshold_expression I>2\s(I)
_cod_data_source_file sk1486.cif
_cod_data_source_block I
_cod_original_cell_volume 2747.4(6)
_cod_database_code 2012225

loop_
_symmetry_equiv_pos_as_xyz
'x, y, z'
'-x, -y, -z'

loop_
_atom_site_label
_atom_site_fract_x
_atom_site_fract_y
_atom_site_fract_z
_atom_site_U_iso_or_equiv
_atom_site_adp_type
_atom_site_calc_flag
_atom_site_refinement_flags
_atom_site_occupancy
_atom_site_disorder_assembly
_atom_site_disorder_group
_atom_site_type_symbol
Re1 .811522(17) .840472(15) .283679(9) .03726(6) Uani d U 1 . . Re
Ag1 .66809(3) .59741(3) .240465(17) .04515(9) Uani d U 1 . . Ag
Mn1 .74397(7) .70008(6) .13642(3) .04315(17) Uani d U 1 . . Mn
P1 .90972(11) .87641(10) .18973(6) .0396(3) Uani d U 1 . . P
P2 .67777(12) .78113(10) .36323(6) .0429(3) Uani d U 1 . . P
P3 .59006(12) .39360(10) .25281(6) .0450(3) Uani d U 1 . . P
O1 .9897(3) 1.0594(3) .38495(18) .0694(10) Uani d U 1 . . O
C1 .9217(4) .9765(4) .3462(2) .0458(10) Uani d U 1 . . C
O2 1.0004(3) .7312(3) .32825(17) .0591(9) Uani d U 1 . . O
C2 .9272(4) .7669(4) .3115(2) .0439(10) Uani d U 1 . . C
O3 .6456(4) .9674(3) .2350(2) .0751(11) Uani d U 1 . . O
C3 .7035(4) .9170(4) .2514(2) .0489(11) Uani d U 1 . . C
O4 .8088(5) .7159(4) .0055(2) .0941(14) Uani d U 1 . . O
C4 .7847(5) .7105(4) .0572(3) .0616(13) Uani d U 1 . . C
O5 .5562(4) .8015(4) .1077(2) .0940(14) Uani d U 1 . . O
C5 .6314(5) .7657(5) .1211(2) .0584(12) Uani d U 1 . . C
O6 .9103(4) .5787(3) .1726(2) .0776(11) Uani d U 1 . . O
C6 .8473(5) .6271(4) .1602(3) .0576(12) Uani d U 1 . . C
O7 .5176(5) .4791(4) .0779(2) .1052(17) Uani d U 1 . . O
C7 .6048(6) .5623(5) .1046(3) .0708(15) Uani d U 1 . . C
C11 .9160(6) 1.0062(4) .1557(2) .0628(14) Uani d U 1 . . C
H11 .8289 .9987 .1571 .075 Uiso calc R 1 . . H
C12 .9918(6) 1.1195(4) .2028(3) .0651(15) Uani d U 1 . . C
H12A 1.0819 1.1336 .2120 .078 Uiso calc R 1 . . H
H12B .9634 1.1149 .2445 .078 Uiso calc R 1 . . H
C13 .9785(9) 1.2206(5) .1761(3) .120(3) Uani d U 1 . . C
H13A .9010 1.2244 .1862 .145 Uiso calc R 1 . . H
H13B 1.0505 1.2908 .2009 .145 Uiso calc R 1 . . H
C14 .9730(9) 1.2217(6) .1091(3) .130(3) Uani d U 1 . . C
H14A 1.0600 1.2489 .1018 .156 Uiso calc R 1 . . H
H14B .9398 1.2772 .0974 .156 Uiso calc R 1 . . H
C15 .8938(8) 1.1101(5) .0634(3) .096(2) Uani d U 1 . . C
H15A .9157 1.1145 .0201 .115 Uiso calc R 1 . . H
H15B .8038 1.0958 .0579 .115 Uiso calc R 1 . . H
C16 .9124(10) 1.0096(6) .0880(3) .131(3) Uani d U 1 . . C
H16A .8432 .9385 .0622 .157 Uiso calc R 1 . . H
H16B .9922 1.0106 .0785 .157 Uiso calc R 1 . . H
C21 1.0728(4) .8798(4) .2004(2) .0494(11) Uani d U 1 . . C
H21 1.0620 .8065 .2141 .059 Uiso calc R 1 . . H
C22 1.1764(5) .9717(5) .2575(3) .0704(15) Uani d U 1 . . C
H22A 1.1995 1.0476 .2464 .084 Uiso calc R 1 . . H
H22B 1.1432 .9713 .2978 .084 Uiso calc R 1 . . H
C23 1.2937(5) .9463(5) .2691(4) .0901(19) Uani d U 1 . . C
H23A 1.2719 .8743 .2850 .108 Uiso calc R 1 . . H
H23B 1.3605 1.0071 .3034 .108 Uiso calc R 1 . . H
C24 1.3456(6) .9374(7) .2060(5) .113(3) Uani d U 1 . . C
H24A 1.3784 1.0125 .1935 .136 Uiso calc R 1 . . H
H24B 1.4164 .9152 .2150 .136 Uiso calc R 1 . . H
C25 1.2460(7) .8529(7) .1504(4) .103(2) Uani d U 1 . . C
H25A 1.2233 .7760 .1600 .124 Uiso calc R 1 . . H
H25B 1.2804 .8557 .1105 .124 Uiso calc R 1 . . H
C26 1.1247(5) .8750(6) .1376(3) .0780(17) Uani d U 1 . . C
H26A 1.1447 .9475 .1224 .094 Uiso calc R 1 . . H
H26B 1.0595 .8138 .1028 .094 Uiso calc R 1 . . H
C31 .6900(5) .9056(4) .4233(2) .0522(11) Uani d U 1 . . C
C32 .7660(5) .9399(5) .4867(3) .0671(14) Uani d U 1 . . C
H32 .8112 .8979 .5007 .081 Uiso calc R 1 . . H
C33 .7764(7) 1.0360(6) .5300(3) .092(2) Uani d U 1 . . C
H33 .8262 1.0567 .5730 .110 Uiso calc R 1 . . H
C34 .7127(8) 1.0998(6) .5087(4) .107(2) Uani d U 1 . . C
H34 .7210 1.1655 .5369 .128 Uiso calc R 1 . . H
C35 .6354(8) 1.0666(6) .4449(4) .105(2) Uani d U 1 . . C
H35 .5902 1.1087 .4308 .126 Uiso calc R 1 . . H
C36 .6261(7) .9707(5) .4026(3) .0817(18) Uani d U 1 . . C
H36 .5762 .9498 .3596 .098 Uiso calc R 1 . . H
C41 .5009(4) .7103(4) .3354(2) .0489(11) Uani d U 1 . . C
C42 .4427(5) .6770(4) .2689(3) .0553(12) Uani d U 1 . . C
H42 .4931 .6875 .2372 .066 Uiso calc R 1 . . H
C43 .3088(5) .6277(5) .2482(3) .0699(15) Uani d U 1 . . C
H43 .2704 .6051 .2031 .084 Uiso calc R 1 . . H
C44 .2350(5) .6129(5) .2944(4) .0787(17) Uani d U 1 . . C
H44 .1458 .5799 .2808 .094 Uiso calc R 1 . . H
C45 .2909(6) .6462(5) .3606(4) .0802(17) Uani d U 1 . . C
H45 .2393 .6358 .3917 .096 Uiso calc R 1 . . H
C46 .4228(5) .6950(5) .3820(3) .0673(14) Uani d U 1 . . C
H46 .4599 .7178 .4273 .081 Uiso calc R 1 . . H
C51 .7194(5) .6917(4) .4173(2) .0477(11) Uani d U 1 . . C
C52 .6295(6) .5878(4) .4277(2) .0593(13) Uani d U 1 . . C
H52 .5426 .5621 .4085 .071 Uiso calc R 1 . . H
C53 .6712(7) .5228(5) .4670(3) .0749(16) Uani d U 1 . . C
H53 .6117 .4537 .4741 .090 Uiso calc R 1 . . H
C54 .7980(7) .5598(6) .4949(3) .0835(18) Uani d U 1 . . C
H54 .8246 .5154 .5206 .100 Uiso calc R 1 . . H
C55 .8869(6) .6620(5) .4855(3) .0713(15) Uani d U 1 . . C
H55 .9733 .6869 .5053 .086 Uiso calc R 1 . . H
C56 .8490(5) .7281(5) .4469(2) .0578(12) Uani d U 1 . . C
H56 .9099 .7971 .4405 .069 Uiso calc R 1 . . H
C61 .7215(4) .3638(4) .2930(2) .0458(10) Uani d U 1 . . C
C62 .8288(5) .4536(4) .3321(3) .0619(13) Uani d U 1 . . C
H62 .8323 .5278 .3374 .074 Uiso calc R 1 . . H
C63 .9312(5) .4366(6) .3636(3) .0774(17) Uani d U 1 . . C
H63 1.0036 .4990 .3894 .093 Uiso calc R 1 . . H
C64 .9267(6) .3274(6) .3571(3) .0740(16) Uani d U 1 . . C
H64 .9962 .3156 .3780 .089 Uiso calc R 1 . . H
C65 .8192(6) .2361(5) .3197(3) .0735(16) Uani d U 1 . . C
H65 .8151 .1618 .3164 .088 Uiso calc R 1 . . H
C66 .7168(5) .2527(4) .2869(3) .0647(14) Uani d U 1 . . C
H66 .6449 .1902 .2609 .078 Uiso calc R 1 . . H
C71 .5289(5) .2922(4) .1738(2) .0492(11) Uani d U 1 . . C
C72 .6139(6) .2828(5) .1365(3) .0769(17) Uani d U 1 . . C
H72 .7017 .3257 .1532 .092 Uiso calc R 1 . . H
C73 .5717(8) .2108(6) .0747(3) .098(2) Uani d U 1 . . C
H73 .6305 .2051 .0501 .118 Uiso calc R 1 . . H
C74 .4420(8) .1479(6) .0500(3) .096(2) Uani d U 1 . . C
H74 .4126 .0981 .0089 .116 Uiso calc R 1 . . H
C75 .3569(7) .1581(6) .0854(3) .090(2) Uani d U 1 . . C
H75 .2691 .1165 .0681 .108 Uiso calc R 1 . . H
C76 .3996(6) .2300(5) .1472(3) .0692(15) Uani d U 1 . . C
H76 .3401 .2363 .1710 .083 Uiso calc R 1 . . H
C81 .4651(5) .3408(4) .2999(2) .0502(11) Uani d U 1 . . C
C82 .4682(5) .2709(4) .3452(3) .0635(14) Uani d U 1 . . C
H82 .5340 .2463 .3513 .076 Uiso calc R 1 . . H
C83 .3733(6) .2372(5) .3817(3) .0835(18) Uani d U 1 . . C
H83 .3762 .1901 .4122 .100 Uiso calc R 1 . . H
C84 .2766(6) .2717(5) .3738(3) .0850(18) Uani d U 1 . . C
H84 .2133 .2483 .3984 .102 Uiso calc R 1 . . H
C85 .2726(6) .3415(5) .3290(4) .0825(18) Uani d U 1 . . C
H85 .2064 .3655 .3232 .099 Uiso calc R 1 . . H
C86 .3673(5) .3766(4) .2921(3) .0659(14) Uani d U 1 . . C
H86 .3645 .4244 .2620 .079 Uiso calc R 1 . . H

loop_
_atom_site_aniso_label
_atom_site_aniso_U_11
_atom_site_aniso_U_22
_atom_site_aniso_U_33
_atom_site_aniso_U_12
_atom_site_aniso_U_13
_atom_site_aniso_U_23
Re1 .03497(10) .03659(10) .03719(10) .01198(7) .00682(7) .00824(7)
Ag1 .0454(2) .03743(18) .0479(2) .01132(16) .01097(17) .01150(15)
Mn1 .0453(4) .0408(4) .0354(4) .0102(3) .0069(3) .0089(3)
P1 .0383(6) .0402(6) .0396(6) .0139(5) .0094(5) .0130(5)
P2 .0437(7) .0421(6) .0391(6) .0135(5) .0111(5) .0070(5)
P3 .0435(7) .0371(6) .0501(7) .0123(5) .0087(6) .0111(5)
O1 .060(2) .058(2) .063(2) .0055(19) .0041(19) -.0081(18)
C1 .044(3) .045(2) .047(3) .015(2) .013(2) .011(2)
O2 .056(2) .065(2) .064(2) .0316(19) .0095(18) .0229(18)
C2 .043(2) .044(2) .044(3) .013(2) .012(2) .018(2)
O3 .068(3) .082(3) .093(3) .050(2) .013(2) .024(2)
C3 .042(3) .052(3) .054(3) .019(2) .016(2) .014(2)
O4 .140(4) .105(3) .057(2) .061(3) .045(3) .024(2)
C4 .074(4) .058(3) .048(3) .023(3) .017(3) .008(2)
O5 .083(3) .129(4) .080(3) .065(3) -.007(2) .013(3)
C5 .052(3) .071(3) .041(3) .017(3) .004(2) .008(2)
O6 .082(3) .071(3) .093(3) .044(2) .024(2) .014(2)
C6 .064(3) .046(3) .057(3) .016(2) .015(3) .008(2)
O7 .101(3) .065(3) .087(3) -.009(2) -.035(3) .014(2)
C7 .071(4) .060(3) .059(3) .010(3) -.004(3) .015(3)
C11 .084(4) .048(3) .050(3) .024(3) .004(3) .017(2)
C12 .086(4) .048(3) .058(3) .024(3) .011(3) .019(2)
C13 .218(9) .050(3) .087(4) .053(5) .017(6) .023(3)
C14 .220(9) .064(4) .089(5) .042(5) .018(6) .042(4)
C15 .152(7) .078(4) .059(4) .048(4) .012(4) .036(3)
C16 .248(10) .072(4) .058(4) .058(6) .004(5) .026(3)
C21 .044(2) .050(3) .057(3) .018(2) .016(2) .018(2)
C22 .045(3) .060(3) .097(4) .019(3) -.002(3) .012(3)
C23 .050(3) .073(4) .130(5) .023(3) -.016(3) .011(4)
C24 .053(4) .121(6) .186(7) .047(4) .034(4) .062(5)
C25 .081(4) .143(7) .121(6) .067(5) .053(4) .045(5)
C26 .058(3) .113(5) .079(4) .040(3) .039(3) .031(3)
C31 .056(3) .045(3) .049(3) .013(2) .020(2) .004(2)
C32 .075(4) .061(3) .057(3) .023(3) .013(3) -.002(3)
C33 .112(6) .080(4) .065(4) .027(4) .021(4) -.009(3)
C34 .158(7) .070(4) .091(5) .043(4) .051(5) -.007(4)
C35 .150(7) .094(5) .096(5) .079(5) .035(5) .004(4)
C36 .116(5) .079(4) .066(4) .059(4) .020(4) .007(3)
C41 .043(2) .044(3) .058(3) .015(2) .015(2) .010(2)
C42 .050(3) .055(3) .061(3) .022(2) .012(2) .014(2)
C43 .051(3) .071(4) .085(4) .027(3) -.002(3) .021(3)
C44 .043(3) .065(4) .126(5) .017(3) .022(3) .022(4)
C45 .056(3) .075(4) .113(5) .024(3) .041(3) .013(4)
C46 .060(3) .070(4) .070(3) .021(3) .027(3) .014(3)
C51 .058(3) .054(3) .035(2) .025(2) .013(2) .010(2)
C52 .074(3) .050(3) .044(3) .018(3) .008(3) .007(2)
C53 .103(4) .053(3) .058(4) .022(3) .015(3) .017(3)
C54 .118(5) .083(4) .055(4) .050(4) .006(4) .026(3)
C55 .075(4) .098(4) .044(3) .041(3) .006(3) .019(3)
C56 .062(3) .072(3) .038(3) .026(3) .012(2) .014(2)
C61 .046(2) .045(2) .044(3) .014(2) .010(2) .012(2)
C62 .058(3) .053(3) .064(3) .015(2) .005(3) .014(2)
C63 .050(3) .084(4) .074(4) .011(3) -.004(3) .010(3)
C64 .060(3) .107(4) .063(4) .048(3) .004(3) .015(3)
C65 .081(4) .076(4) .075(4) .051(3) .003(3) .007(3)
C66 .060(3) .053(3) .075(4) .025(3) .001(3) .006(3)
C71 .054(3) .041(2) .046(3) .014(2) .007(2) .010(2)
C72 .074(4) .097(4) .054(3) .038(3) .005(3) -.004(3)
C73 .114(5) .115(6) .061(4) .052(5) .019(4) -.010(4)
C74 .127(6) .081(4) .052(4) .024(4) .001(4) .002(3)
C75 .090(4) .084(4) .053(4) .001(4) -.007(3) .011(3)
C76 .069(3) .063(3) .051(3) .005(3) .008(3) .012(2)
C81 .049(3) .036(2) .056(3) .010(2) .010(2) .005(2)
C82 .058(3) .061(3) .071(4) .018(3) .025(3) .022(3)
C83 .087(4) .077(4) .082(4) .019(3) .036(4) .031(3)
C84 .076(4) .067(4) .092(5) .006(3) .040(4) -.003(3)
C85 .066(4) .062(4) .119(5) .023(3) .035(4) .006(3)
C86 .051(3) .053(3) .088(4) .015(3) .017(3) .012(3)

loop_
_atom_type_symbol
_atom_type_description
_atom_type_scat_dispersion_real
_atom_type_scat_dispersion_imag
_atom_type_scat_source
C C .0033 .0016 'International Tables Vol C Tables 4.2.6.8 and 6.1.1.4'
H H .0000 .0000 'International Tables Vol C Tables 4.2.6.8 and 6.1.1.4'
O O .0106 .0060 'International Tables Vol C Tables 4.2.6.8 and 6.1.1.4'
P P .1023 .0942 'International Tables Vol C Tables 4.2.6.8 and 6.1.1.4'
Mn Mn .3368 .7283 'International Tables Vol C Tables 4.2.6.8 and 6.1.1.4'
Re Re -1.0185 7.2310 'International Tables Vol C Tables 4.2.6.8 and 6.1.1.4'
Ag Ag -.8971 1.1015 'International Tables Vol C Tables 4.2.6.8 and 6.1.1.4'

loop_
_geom_angle_atom_site_label_1
_geom_angle_atom_site_label_2
_geom_angle_atom_site_label_3
_geom_angle
_geom_angle_publ_flag
C1 Re1 C3 90.2(2) ?
C1 Re1 C2 89.88(19) ?
C3 Re1 C2 176.10(18) ?
C1 Re1 P1 100.12(14) ?
C3 Re1 P1 88.51(14) ?
C2 Re1 P1 87.63(13) ?
C1 Re1 P2 89.50(14) ?
C3 Re1 P2 87.33(14) ?
C2 Re1 P2 96.57(13) ?
P1 Re1 P2 169.54(4) y
C1 Re1 Ag1 154.68(14) ?
C3 Re1 Ag1 108.42(14) ?
C2 Re1 Ag1 72.69(13) ?
P1 Re1 Ag1 97.42(3) y
P2 Re1 Ag1 74.86(3) y
C1 Re1 Mn1 146.81(14) ?
C3 Re1 Mn1 88.07(14) ?
C2 Re1 Mn1 89.72(13) ?
P1 Re1 Mn1 46.71(3) y
P2 Re1 Mn1 123.50(3) y
Ag1 Re1 Mn1 53.757(17) y
P3 Ag1 Mn1 131.20(4) y
P3 Ag1 Re1 155.10(3) y
Mn1 Ag1 Re1 69.16(2) y
C4 Mn1 C5 93.6(2) ?
C4 Mn1 C7 93.2(2) ?
C5 Mn1 C7 85.9(2) ?
C4 Mn1 C6 93.2(2) ?
C5 Mn1 C6 172.8(2) ?
C7 Mn1 C6 91.5(2) ?
C4 Mn1 P1 94.31(17) ?
C5 Mn1 P1 91.81(17) ?
C7 Mn1 P1 172.2(2) ?
C6 Mn1 P1 89.93(16) ?
C4 Mn1 Ag1 157.40(17) ?
C5 Mn1 Ag1 100.55(16) ?
C7 Mn1 Ag1 70.56(17) ?
C6 Mn1 Ag1 72.29(16) ?
P1 Mn1 Ag1 102.66(4) y
C4 Mn1 Re1 142.87(17) ?
C5 Mn1 Re1 83.99(16) ?
C7 Mn1 Re1 123.39(19) ?
C6 Mn1 Re1 91.94(16) ?
P1 Mn1 Re1 48.92(3) y
Ag1 Mn1 Re1 57.086(18) y
C21 P1 C11 107.3(2) ?
C21 P1 Mn1 114.87(16) ?
C11 P1 Mn1 117.16(17) ?
C21 P1 Re1 115.21(16) ?
C11 P1 Re1 116.90(19) ?
Mn1 P1 Re1 84.37(4) y
C51 P2 C41 105.5(2) ?
C51 P2 C31 103.1(2) ?
C41 P2 C31 98.1(2) ?
C51 P2 Re1 115.10(16) ?
C41 P2 Re1 120.26(16) ?
C31 P2 Re1 112.26(15) ?
C71 P3 C61 103.1(2) ?
C71 P3 C81 105.0(2) ?
C61 P3 C81 105.3(2) ?
C71 P3 Ag1 113.35(15) ?
C61 P3 Ag1 110.78(15) ?
C81 P3 Ag1 117.96(15) ?
O1 C1 Re1 179.3(5) ?
O2 C2 Re1 175.6(4) ?
O3 C3 Re1 176.0(5) ?
O4 C4 Mn1 178.8(6) ?
O5 C5 Mn1 175.5(5) ?
O6 C6 Mn1 177.4(5) ?
O7 C7 Mn1 172.6(5) ?
C16 C11 C12 115.6(5) ?
C16 C11 P1 121.7(4) ?
C12 C11 P1 115.3(3) ?
C16 C11 H11 99.1 ?
C12 C11 H11 99.1 ?
P1 C11 H11 99.1 ?
C11 C12 C13 113.2(5) ?
C11 C12 H12A 108.9 ?
C13 C12 H12A 108.9 ?
C11 C12 H12B 108.9 ?
C13 C12 H12B 108.9 ?
H12A C12 H12B 107.8 ?
C14 C13 C12 118.4(6) ?
C14 C13 H13A 107.7 ?
C12 C13 H13A 107.7 ?
C14 C13 H13B 107.7 ?
C12 C13 H13B 107.7 ?
H13A C13 H13B 107.1 ?
C13 C14 C15 115.8(6) ?
C13 C14 H14A 108.3 ?
C15 C14 H14A 108.3 ?
C13 C14 H14B 108.3 ?
C15 C14 H14B 108.3 ?
H14A C14 H14B 107.4 ?
C14 C15 C16 112.8(6) ?
C14 C15 H15A 109.0 ?
C16 C15 H15A 109.0 ?
C14 C15 H15B 109.0 ?
C16 C15 H15B 109.0 ?
H15A C15 H15B 107.8 ?
C11 C16 C15 117.1(6) ?
C11 C16 H16A 108.0 ?
C15 C16 H16A 108.0 ?
C11 C16 H16B 108.0 ?
C15 C16 H16B 108.0 ?
H16A C16 H16B 107.3 ?
C26 C21 C22 110.7(4) ?
C26 C21 P1 116.2(4) ?
C22 C21 P1 116.4(3) ?
C26 C21 H21 103.9 ?
C22 C21 H21 103.9 ?
P1 C21 H21 103.9 ?
C23 C22 C21 109.6(5) ?
C23 C22 H22A 109.8 ?
C21 C22 H22A 109.8 ?
C23 C22 H22B 109.8 ?
C21 C22 H22B 109.8 ?
H22A C22 H22B 108.2 ?
C22 C23 C24 112.4(6) ?
C22 C23 H23A 109.1 ?
C24 C23 H23A 109.1 ?
C22 C23 H23B 109.1 ?
C24 C23 H23B 109.1 ?
H23A C23 H23B 107.9 ?
C25 C24 C23 111.9(6) ?
C25 C24 H24A 109.2 ?
C23 C24 H24A 109.2 ?
C25 C24 H24B 109.2 ?
C23 C24 H24B 109.2 ?
H24A C24 H24B 107.9 ?
C24 C25 C26 112.4(6) ?
C24 C25 H25A 109.1 ?
C26 C25 H25A 109.1 ?
C24 C25 H25B 109.1 ?
C26 C25 H25B 109.1 ?
H25A C25 H25B 107.8 ?
C21 C26 C25 110.9(5) ?
C21 C26 H26A 109.5 ?
C25 C26 H26A 109.5 ?
C21 C26 H26B 109.5 ?
C25 C26 H26B 109.5 ?
H26A C26 H26B 108.0 ?
C32 C31 C36 118.6(5) ?
C32 C31 P2 122.7(4) ?
C36 C31 P2 118.6(4) ?
C31 C32 C33 121.5(6) ?
C31 C32 H32 119.3 ?
C33 C32 H32 119.3 ?
C34 C33 C32 119.3(7) ?
C34 C33 H33 120.4 ?
C32 C33 H33 120.4 ?
C33 C34 C35 120.1(6) ?
C33 C34 H34 120.0 ?
C35 C34 H34 120.0 ?
C36 C35 C34 119.7(7) ?
C36 C35 H35 120.1 ?
C34 C35 H35 120.1 ?
C31 C36 C35 120.8(6) ?
C31 C36 H36 119.6 ?
C35 C36 H36 119.6 ?
C42 C41 C46 118.4(5) ?
C42 C41 P2 121.2(4) ?
C46 C41 P2 120.3(4) ?
C41 C42 C43 120.9(5) ?
C41 C42 H42 119.6 ?
C43 C42 H42 119.6 ?
C44 C43 C42 119.6(6) ?
C44 C43 H43 120.2 ?
C42 C43 H43 120.2 ?
C43 C44 C45 120.4(6) ?
C43 C44 H44 119.8 ?
C45 C44 H44 119.8 ?
C44 C45 C46 120.9(6) ?
C44 C45 H45 119.6 ?
C46 C45 H45 119.6 ?
C45 C46 C41 119.8(6) ?
C45 C46 H46 120.1 ?
C41 C46 H46 120.1 ?
C56 C51 C52 118.9(5) ?
C56 C51 P2 117.5(4) ?
C52 C51 P2 123.5(4) ?
C51 C52 C53 119.4(5) ?
C51 C52 H52 120.3 ?
C53 C52 H52 120.3 ?
C54 C53 C52 120.5(6) ?
C54 C53 H53 119.7 ?
C52 C53 H53 119.7 ?
C53 C54 C55 120.6(6) ?
C53 C54 H54 119.7 ?
C55 C54 H54 119.7 ?
C54 C55 C56 120.3(6) ?
C54 C55 H55 119.8 ?
C56 C55 H55 119.8 ?
C55 C56 C51 120.2(5) ?
C55 C56 H56 119.9 ?
C51 C56 H56 119.9 ?
C62 C61 C66 118.3(5) ?
C62 C61 P3 118.8(4) ?
C66 C61 P3 122.8(4) ?
C61 C62 C63 121.5(5) ?
C61 C62 H62 119.2 ?
C63 C62 H62 119.2 ?
C64 C63 C62 119.9(5) ?
C64 C63 H63 120.0 ?
C62 C63 H63 120.0 ?
C65 C64 C63 119.6(5) ?
C65 C64 H64 120.2 ?
C63 C64 H64 120.2 ?
C64 C65 C66 120.9(6) ?
C64 C65 H65 119.6 ?
C66 C65 H65 119.6 ?
C65 C66 C61 119.8(5) ?
C65 C66 H66 120.1 ?
C61 C66 H66 120.1 ?
C72 C71 C76 118.0(5) ?
C72 C71 P3 119.2(4) ?
C76 C71 P3 122.6(4) ?
C71 C72 C73 121.4(6) ?
C71 C72 H72 119.3 ?
C73 C72 H72 119.3 ?
C74 C73 C72 119.1(7) ?
C74 C73 H73 120.4 ?
C72 C73 H73 120.4 ?
C75 C74 C73 120.2(6) ?
C75 C74 H74 119.9 ?
C73 C74 H74 119.9 ?
C74 C75 C76 120.4(6) ?
C74 C75 H75 119.8 ?
C76 C75 H75 119.8 ?
C71 C76 C75 120.8(6) ?
C71 C76 H76 119.6 ?
C75 C76 H76 119.6 ?
C86 C81 C82 118.9(5) ?
C86 C81 P3 118.5(4) ?
C82 C81 P3 122.5(4) ?
C81 C82 C83 120.0(6) ?
C81 C82 H82 120.0 ?
C83 C82 H82 120.0 ?
C84 C83 C82 121.1(6) ?
C84 C83 H83 119.4 ?
C82 C83 H83 119.4 ?
C83 C84 C85 119.4(6) ?
C83 C84 H84 120.3 ?
C85 C84 H84 120.3 ?
C84 C85 C86 120.3(6) ?
C84 C85 H85 119.8 ?
C86 C85 H85 119.9 ?
C81 C86 C85 120.3(6) ?
C81 C86 H86 119.9 ?
C85 C86 H86 119.9 ?

loop_
_geom_bond_atom_site_label_1
_geom_bond_atom_site_label_2
_geom_bond_site_symmetry_2
_geom_bond_distance
_geom_bond_publ_flag
Re1 C1 . 1.890(5) ?
Re1 C3 . 1.961(5) ?
Re1 C2 . 1.978(5) ?
Re1 P1 . 2.4020(12) y
Re1 P2 . 2.4168(12) y
Re1 Ag1 . 2.8485(6) y
Re1 Mn1 . 3.1712(8) y
Ag1 P3 . 2.4688(12) y
Ag1 Mn1 . 2.7367(8) y
Mn1 C4 . 1.781(5) ?
Mn1 C5 . 1.820(6) ?
Mn1 C7 . 1.822(6) ?
Mn1 C6 . 1.835(6) ?
Mn1 P1 . 2.3193(14) y
P1 C21 . 1.851(5) ?
P1 C11 . 1.864(5) ?
P2 C51 . 1.838(5) ?
P2 C41 . 1.845(5) ?
P2 C31 . 1.852(5) ?
P3 C71 . 1.817(5) ?
P3 C61 . 1.817(5) ?
P3 C81 . 1.821(5) ?
O1 C1 . 1.160(5) ?
O2 C2 . 1.142(5) ?
O3 C3 . 1.144(5) ?
O4 C4 . 1.152(6) ?
O5 C5 . 1.148(6) ?
O6 C6 . 1.150(6) ?
O7 C7 . 1.144(6) ?
C11 C16 . 1.405(7) ?
C11 C12 . 1.497(7) ?
C11 H11 . .9800 ?
C12 C13 . 1.523(7) ?
C12 H12A . .9700 ?
C12 H12B . .9700 ?
C13 C14 . 1.384(8) ?
C13 H13A . .9700 ?
C13 H13B . .9700 ?
C14 C15 . 1.475(9) ?
C14 H14A . .9700 ?
C14 H14B . .9700 ?
C15 C16 . 1.519(8) ?
C15 H15A . .9700 ?
C15 H15B . .9700 ?
C16 H16A . .9700 ?
C16 H16B . .9700 ?
C21 C26 . 1.521(7) ?
C21 C22 . 1.536(7) ?
C21 H21 . .9800 ?
C22 C23 . 1.509(7) ?
C22 H22A . .9700 ?
C22 H22B . .9700 ?
C23 C24 . 1.531(9) ?
C23 H23A . .9700 ?
C23 H23B . .9700 ?
C24 C25 . 1.468(10) ?
C24 H24A . .9700 ?
C24 H24B . .9700 ?
C25 C26 . 1.530(8) ?
C25 H25A . .9700 ?
C25 H25B . .9700 ?
C26 H26A . .9700 ?
C26 H26B . .9700 ?
C31 C32 . 1.379(7) ?
C31 C36 . 1.380(7) ?
C32 C33 . 1.391(8) ?
C32 H32 . .9300 ?
C33 C34 . 1.369(9) ?
C33 H33 . .9300 ?
C34 C35 . 1.393(10) ?
C34 H34 . .9300 ?
C35 C36 . 1.383(8) ?
C35 H35 . .9300 ?
C36 H36 . .9300 ?
C41 C42 . 1.375(7) ?
C41 C46 . 1.401(7) ?
C42 C43 . 1.396(7) ?
C42 H42 . .9300 ?
C43 C44 . 1.360(8) ?
C43 H43 . .9300 ?
C44 C45 . 1.364(8) ?
C44 H44 . .9300 ?
C45 C46 . 1.378(7) ?
C45 H45 . .9300 ?
C46 H46 . .9300 ?
C51 C56 . 1.395(7) ?
C51 C52 . 1.397(6) ?
C52 C53 . 1.397(7) ?
C52 H52 . .9300 ?
C53 C54 . 1.358(8) ?
C53 H53 . .9300 ?
C54 C55 . 1.370(8) ?
C54 H54 . .9300 ?
C55 C56 . 1.378(7) ?
C55 H55 . .9300 ?
C56 H56 . .9300 ?
C61 C62 . 1.371(6) ?
C61 C66 . 1.397(6) ?
C62 C63 . 1.373(7) ?
C62 H62 . .9300 ?
C63 C64 . 1.372(8) ?
C63 H63 . .9300 ?
C64 C65 . 1.367(8) ?
C64 H64 . .9300 ?
C65 C66 . 1.379(7) ?
C65 H65 . .9300 ?
C66 H66 . .9300 ?
C71 C72 . 1.373(7) ?
C71 C76 . 1.374(7) ?
C72 C73 . 1.383(8) ?
C72 H72 . .9300 ?
C73 C74 . 1.373(9) ?
C73 H73 . .9300 ?
C74 C75 . 1.352(9) ?
C74 H74 . .9300 ?
C75 C76 . 1.381(8) ?
C75 H75 . .9300 ?
C76 H76 . .9300 ?
C81 C86 . 1.376(7) ?
C81 C82 . 1.380(7) ?
C82 C83 . 1.387(7) ?
C82 H82 . .9300 ?
C83 C84 . 1.353(9) ?
C83 H83 . .9300 ?
C84 C85 . 1.372(9) ?
C84 H84 . .9300 ?
C85 C86 . 1.391(8) ?
C85 H85 . .9300 ?
C86 H86 . .9300 ?
